data_7063471
loop_
_publ_author_name
'Uvarova, Marina A.'
'Shmelev, Maxim A.'
'Bekker, Olga B.'
'Lutsenko, Irina A.'
'Nefedov, Sergey E.'
'Eremenko, Igor L.'

_publ_section_title
;
 Targeted design of heterotrimetallic 1-D coordination polymers based on
 functionalized metallocenes featuring antibacterial activity
;
_journal_issue 40
_journal_name_full 'New Journal of Chemistry'
_journal_page_first 17391
_journal_page_last 17395
_journal_paper_doi 10.1039/D4NJ03598D
_journal_volume 48
_journal_year 2024
_chemical_formula_moiety 'C45 H34 Cu2 Fe Mn4 O20 P2'
_chemical_formula_sum 'C45 H34 Cu2 Fe Mn4 O20 P2'
_chemical_formula_weight 1359.35
_space_group_crystal_system triclinic
_space_group_IT_number 2
_space_group_name_Hall '-P 1'
_space_group_name_H-M_alt 'P -1'
_atom_sites_solution_hydrogens geom
_audit_creation_date 2024-02-02
_audit_creation_method
;
Olex2 1.5
(compiled 2023.08.24 svn.re1ec1418 for OlexSys, GUI svn.r6817)
;
_audit_update_record
;
2024-09-16 deposited with the CCDC.	2024-09-24 downloaded from the CCDC.
;
_cell_angle_alpha 69.334(3)
_cell_angle_beta 78.013(4)
_cell_angle_gamma 65.678(4)
_cell_formula_units_Z 1
_cell_length_a 11.799(3)
_cell_length_b 12.068(3)
_cell_length_c 12.269(3)
_cell_measurement_reflns_used 389
_cell_measurement_temperature 296(2)
_cell_measurement_theta_max 0.785
_cell_measurement_theta_min 0.742
_cell_volume 1485.5(6)
_computing_data_collection 'APEX 3 Bruker AXS Inc.'
_computing_molecular_graphics 'Olex2 1.5 (Dolomanov et al., 2009)'
_computing_publication_material 'Olex2 1.5 (Dolomanov et al., 2009)'
_computing_structure_refinement 'SHELXL 2018/3 (Sheldrick, 2015)'
_computing_structure_solution 'SHELXT 2018 (Sheldrick, 2015)'
_diffrn_ambient_temperature 296.15
_diffrn_measured_fraction_theta_full 0.988
_diffrn_measured_fraction_theta_max 0.988
_diffrn_measurement_device_type 'Bruker APEX-II CCD'
_diffrn_radiation_type MoK\a
_diffrn_radiation_wavelength 0.71073
_diffrn_reflns_av_R_equivalents 0.1002
_diffrn_reflns_av_unetI/netI 0.1839
_diffrn_reflns_Laue_measured_fraction_full 0.988
_diffrn_reflns_Laue_measured_fraction_max 0.988
_diffrn_reflns_limit_h_max 13
_diffrn_reflns_limit_h_min -13
_diffrn_reflns_limit_k_max 12
_diffrn_reflns_limit_k_min -14
_diffrn_reflns_limit_l_max 14
_diffrn_reflns_limit_l_min -14
_diffrn_reflns_number 9510
_diffrn_reflns_point_group_measured_fraction_full 0.988
_diffrn_reflns_point_group_measured_fraction_max 0.988
_diffrn_reflns_theta_full 24.711
_diffrn_reflns_theta_max 24.711
_diffrn_reflns_theta_min 2.205
_exptl_absorpt_coefficient_mu 1.881
_exptl_crystal_colour blue
_exptl_crystal_colour_primary blue
_exptl_crystal_density_diffrn 1.520
_exptl_crystal_description plate
_exptl_crystal_F_000 678
_exptl_crystal_size_max 0.05
_exptl_crystal_size_mid 0.05
_exptl_crystal_size_min 0.02
_refine_diff_density_max 1.097
_refine_diff_density_min -0.971
_refine_diff_density_rms 0.160
_refine_ls_extinction_method none
_refine_ls_goodness_of_fit_ref 0.959
_refine_ls_hydrogen_treatment constr
_refine_ls_matrix_type full
_refine_ls_number_parameters 363
_refine_ls_number_reflns 5010
_refine_ls_number_restraints 1
_refine_ls_restrained_S_all 0.958
_refine_ls_R_factor_all 0.2138
_refine_ls_R_factor_gt 0.0987
_refine_ls_shift/su_max 0.000
_refine_ls_shift/su_mean 0.000
_refine_ls_structure_factor_coef Fsqd
_refine_ls_weighting_details 'w=1/[\s^2^(Fo^2^)+(0.1804P)^2^] where P=(Fo^2^+2Fc^2^)/3'
_refine_ls_weighting_scheme calc
_refine_ls_wR_factor_gt 0.2536
_refine_ls_wR_factor_ref 0.3344
_reflns_Friedel_coverage 0.000
_reflns_number_gt 2048
_reflns_number_total 5010
_reflns_threshold_expression 'I > 2\s(I)'
_cod_data_source_file d4nj03598d2.cif
_cod_data_source_block 1_CCDC1
_cod_depositor_comments 'Adding full bibliography for 7063470--7063473.cif.'
_cod_database_code 7063471
_shelx_shelxl_version_number 2014/7
_shelx_space_group_comment
;
The symmetry employed for this shelxl refinement is uniquely defined
by the following loop, which should always be used as a source of
symmetry information in preference to the above space-group names.
They are only intended as comments.
;
_shelx_estimated_absorpt_t_max 0.963
_shelx_estimated_absorpt_t_min 0.912
_olex2_refinement_description
;
1. Fixed Uiso
 At 1.2 times of:
  All C(H) groups, All C(H,H) groups
 At 1.5 times of:
  All C(H,H,H) groups
2. Restrained distances
 C8-C9
 1.45 with sigma of 0.001
3. Uiso/Uaniso restraints and constraints
Uanis(C6) = Uanis(C7) = Uanis(C8) = Uanis(C9)
Uanis(C25) = Uanis(C26)
Uanis(O12) = Uanis(O11)
Uanis(C17) = Uanis(C18)
Uanis(O10) = Uanis(C18)
Uanis(C27) = Uanis(C26)
4. Others
 Fixed Sof: O8(0.5) O9(0.5) O10(0.5) O11(0.5) O12(0.5) O13(0.5) C6(0.5)
 H6A(0.5) H6B(0.5) C7(0.5) H7A(0.5) H7B(0.5) H7C(0.5) C8(0.5) H8A(0.5) H8B(0.5)
 C9(0.5) H9A(0.5) H9B(0.5) H9C(0.5) C16(0.5) C17(0.5) C25(0.5) C26(0.5) C27(0.5)
5.a Ternary CH refined with riding coordinates:
 C2(H2), C3(H3), C4(H4), C5(H5), C12(H12), C13(H13), C14(H14), C15(H15),
 C21(H21), C22(H22), C23(H23), C24(H24)
5.b Secondary CH2 refined with riding coordinates:
 C6(H6A,H6B), C8(H8A,H8B)
5.c Idealised Me refined as rotating group:
 C7(H7A,H7B,H7C), C9(H9A,H9B,H9C)
;
_olex2_submission_special_instructions 'No special instructions were received'

loop_
_space_group_symop_operation_xyz
'x, y, z'
'-x, -y, -z'

loop_
_atom_site_label
_atom_site_type_symbol
_atom_site_fract_x
_atom_site_fract_y
_atom_site_fract_z
_atom_site_U_iso_or_equiv
_atom_site_adp_type
_atom_site_occupancy
_atom_site_site_symmetry_order
_atom_site_calc_flag
_atom_site_refinement_flags_posn
_atom_site_refinement_flags_adp
_atom_site_refinement_flags_occupancy
_atom_site_disorder_assembly
_atom_site_disorder_group
Cu1 Cu 0.06388(15) 0.56034(15) 0.51619(14) 0.0440(6) Uani 1 1 d . . . . .
Fe1 Fe 0.0000 1.0000 0.5000 0.0584(9) Uani 1 2 d S . P . .
Mn1 Mn 0.3737(3) 0.2798(3) 0.2283(3) 0.0836(9) Uani 1 1 d . . . . .
Mn2 Mn -0.1621(3) 0.8535(3) 0.0788(3) 0.0995(11) Uani 1 1 d . . . . .
P1 P 0.2338(4) 0.7170(4) 0.5697(4) 0.0558(11) Uani 1 1 d . . . . .
O1 O 0.2074(8) 0.4182(9) 0.4782(8) 0.055(3) Uani 1 1 d . . . . .
O2 O -0.1004(9) 0.6866(9) 0.5487(9) 0.058(3) Uani 1 1 d . . . . .
O3 O 0.0502(9) 0.6489(9) 0.3482(8) 0.058(3) Uani 1 1 d . . . . .
O4 O 0.0530(9) 0.4583(9) 0.6786(8) 0.059(3) Uani 1 1 d . . . . .
O5 O 0.1748(9) 0.6460(9) 0.5408(9) 0.066(3) Uani 1 1 d . . . . .
O6 O 0.3212(11) 0.7715(12) 0.4698(9) 0.082(4) Uani 1 1 d . . . . .
O7 O 0.3246(10) 0.6364(11) 0.6702(10) 0.077(3) Uani 1 1 d . . . . .
O8 O 0.362(3) 0.545(3) 0.149(3) 0.119(11) Uani 0.5 1 d . . P . .
O9 O 0.502(2) 0.228(3) 0.012(2) 0.098(9) Uani 0.5 1 d . . P . .
O10 O 0.130(2) 0.372(2) 0.1368(17) 0.079(5) Uani 0.5 1 d . . P . .
O11 O -0.346(2) 0.785(3) 0.251(3) 0.121(8) Uani 0.5 1 d . . P . .
O12 O -0.241(2) 1.082(3) 0.140(3) 0.121(8) Uani 0.5 1 d . . P . .
O13 O -0.335(2) 0.979(2) -0.103(2) 0.092(8) Uani 0.5 1 d . . P . .
C1 C 0.1263(15) 0.8482(13) 0.6075(12) 0.053(4) Uani 1 1 d . . . . .
C2 C -0.0022(17) 0.8584(14) 0.6530(12) 0.065(4) Uani 1 1 d . . . . .
H2 H -0.0370 0.7935 0.6657 0.078 Uiso 1 1 calc R U . . .
C3 C -0.0694(18) 0.9811(16) 0.6705(13) 0.074(5) Uani 1 1 d . . . . .
H3 H -0.1572 1.0147 0.6986 0.089 Uiso 1 1 calc R U . . .
C4 C 0.018(2) 1.0450(16) 0.6402(13) 0.080(6) Uani 1 1 d . . . . .
H4 H -0.0024 1.1314 0.6424 0.096 Uiso 1 1 calc R U . . .
C5 C 0.1366(18) 0.9648(16) 0.6002(12) 0.065(5) Uani 1 1 d . . . . .
H5 H 0.2110 0.9866 0.5723 0.078 Uiso 1 1 calc R U . . .
C6 C 0.407(4) 0.698(4) 0.394(3) 0.095(7) Uani 0.5 1 d . . P . .
H6A H 0.4784 0.7239 0.3691 0.114 Uiso 0.5 1 calc R U P . .
H6B H 0.4366 0.6088 0.4386 0.114 Uiso 0.5 1 calc R U P . .
C7 C 0.361(4) 0.711(4) 0.307(3) 0.095(7) Uani 0.5 1 d . . P . .
H7A H 0.3881 0.6304 0.2941 0.143 Uiso 0.5 1 calc R U P . .
H7B H 0.3872 0.7694 0.2409 0.143 Uiso 0.5 1 calc R U P . .
H7C H 0.2717 0.7450 0.3195 0.143 Uiso 0.5 1 calc R U P . .
C8 C 0.273(3) 0.548(3) 0.770(2) 0.095(7) Uani 0.5 1 d D . P . .
H8A H 0.1852 0.5702 0.7652 0.114 Uiso 0.5 1 calc R U P . .
H8B H 0.3187 0.4598 0.7735 0.114 Uiso 0.5 1 calc R U P . .
C9 C 0.295(3) 0.576(3) 0.868(2) 0.095(7) Uani 0.5 1 d D . P . .
H9A H 0.2415 0.5517 0.9347 0.143 Uiso 0.5 1 calc R U P . .
H9B H 0.2768 0.6659 0.8481 0.143 Uiso 0.5 1 calc R U P . .
H9C H 0.3803 0.5295 0.8860 0.143 Uiso 0.5 1 calc R U P . .
C10 C 0.1987(15) 0.3294(14) 0.4523(12) 0.054(4) Uani 1 1 d . . . . .
C11 C 0.3168(14) 0.2432(15) 0.4125(14) 0.062(4) Uani 1 1 d . . . . .
C12 C 0.3263(16) 0.1409(15) 0.3726(15) 0.070(5) Uani 1 1 d . . . . .
H12 H 0.2599 0.1099 0.3781 0.085 Uiso 1 1 calc R U . . .
C13 C 0.4537(18) 0.0875(19) 0.331(2) 0.101(7) Uani 1 1 d . . . . .
H13 H 0.4915 0.0125 0.3026 0.121 Uiso 1 1 calc R U . . .
C14 C 0.5146(16) 0.157(2) 0.3451(18) 0.097(7) Uani 1 1 d . . . . .
H14 H 0.6038 0.1406 0.3251 0.117 Uiso 1 1 calc R U . . .
C15 C 0.4319(14) 0.2544(17) 0.3952(16) 0.075(5) Uani 1 1 d . . . . .
H15 H 0.4527 0.3147 0.4160 0.090 Uiso 1 1 calc R U . . .
C16 C 0.374(3) 0.446(3) 0.175(3) 0.062(8) Uani 0.5 1 d . . P . .
C17 C 0.454(2) 0.250(3) 0.095(3) 0.051(7) Uani 0.5 1 d . . P . .
C18 C 0.2248(17) 0.3364(19) 0.1710(13) 0.079(5) Uani 1 1 d . . . . .
C19 C -0.0032(15) 0.6230(14) 0.2892(12) 0.053(4) Uani 1 1 d . . . . .
C20 C -0.0050(16) 0.6968(16) 0.1627(15) 0.073(5) Uani 1 1 d . . . . .
C21 C 0.0281(19) 0.8021(19) 0.1089(16) 0.096(6) Uani 1 1 d . . . . .
H21 H 0.0592 0.8425 0.1465 0.116 Uiso 1 1 calc R U . . .
C22 C 0.013(2) 0.838(2) -0.013(2) 0.110(7) Uani 1 1 d . . . . .
H22 H 0.0314 0.9082 -0.0733 0.132 Uiso 1 1 calc R U . . .
C23 C -0.025(2) 0.753(2) -0.0353(17) 0.110(8) Uani 1 1 d . . . . .
H23 H -0.0388 0.7550 -0.1122 0.132 Uiso 1 1 calc R U . . .
C24 C -0.041(2) 0.663(2) 0.0733(17) 0.107(7) Uani 1 1 d . . . . .
H24 H -0.0659 0.5909 0.0856 0.128 Uiso 1 1 calc R U . . .
C25 C -0.273(3) 0.809(3) 0.182(3) 0.069(6) Uani 0.5 1 d . . P . .
C26 C -0.214(3) 0.990(3) 0.125(3) 0.069(6) Uani 0.5 1 d . . P . .
C27 C -0.267(3) 0.938(3) -0.033(3) 0.069(6) Uani 0.5 1 d . . P . .

loop_
_atom_site_aniso_label
_atom_site_aniso_U_11
_atom_site_aniso_U_22
_atom_site_aniso_U_33
_atom_site_aniso_U_23
_atom_site_aniso_U_13
_atom_site_aniso_U_12
Cu1 0.0573(11) 0.0397(10) 0.0444(10) -0.0127(8) -0.0029(8) -0.0271(8)
Fe1 0.108(3) 0.0424(17) 0.0352(17) -0.0061(13) -0.0098(16) -0.0399(18)
Mn1 0.082(2) 0.091(2) 0.084(2) -0.0330(17) 0.0091(16) -0.0407(17)
Mn2 0.115(3) 0.086(2) 0.071(2) -0.0045(16) -0.0065(18) -0.0277(19)
P1 0.066(3) 0.061(3) 0.056(3) -0.016(2) -0.004(2) -0.040(2)
O1 0.050(6) 0.054(6) 0.062(7) -0.025(5) -0.003(5) -0.016(5)
O2 0.059(6) 0.052(6) 0.074(7) -0.023(5) -0.010(5) -0.026(5)
O3 0.075(7) 0.049(6) 0.050(6) -0.011(5) 0.001(5) -0.028(5)
O4 0.086(7) 0.056(6) 0.038(6) -0.006(5) -0.008(5) -0.035(6)
O5 0.066(7) 0.064(7) 0.094(8) -0.038(6) -0.006(6) -0.038(6)
O6 0.097(8) 0.117(10) 0.067(7) -0.033(7) 0.021(6) -0.080(8)
O7 0.076(8) 0.097(9) 0.073(8) -0.020(7) -0.014(6) -0.046(7)
O8 0.17(3) 0.076(19) 0.14(3) 0.005(18) -0.03(2) -0.09(2)
O9 0.083(17) 0.13(2) 0.059(15) -0.050(16) 0.020(13) -0.011(15)
O10 0.085(12) 0.120(13) 0.032(8) -0.021(8) -0.004(7) -0.038(11)
O11 0.071(12) 0.080(14) 0.17(2) -0.036(14) 0.010(13) 0.006(11)
O12 0.071(12) 0.080(14) 0.17(2) -0.036(14) 0.010(13) 0.006(11)
O13 0.086(17) 0.093(19) 0.075(17) -0.029(15) -0.013(15) -0.006(15)
C1 0.081(11) 0.047(9) 0.046(9) -0.007(7) -0.015(8) -0.039(8)
C2 0.105(14) 0.041(9) 0.041(9) 0.000(7) -0.010(9) -0.028(9)
C3 0.109(14) 0.065(11) 0.038(9) -0.011(8) -0.002(9) -0.028(11)
C4 0.17(2) 0.055(10) 0.029(8) -0.006(8) -0.009(10) -0.058(13)
C5 0.121(14) 0.074(11) 0.028(8) -0.007(8) 0.002(9) -0.074(11)
C6 0.109(16) 0.094(14) 0.077(14) -0.038(13) 0.035(13) -0.041(13)
C7 0.109(16) 0.094(14) 0.077(14) -0.038(13) 0.035(13) -0.041(13)
C8 0.109(16) 0.094(14) 0.077(14) -0.038(13) 0.035(13) -0.041(13)
C9 0.109(16) 0.094(14) 0.077(14) -0.038(13) 0.035(13) -0.041(13)
C10 0.072(11) 0.046(9) 0.050(9) -0.011(7) -0.010(8) -0.026(9)
C11 0.046(9) 0.067(11) 0.069(11) -0.018(9) 0.003(8) -0.021(8)
C12 0.079(12) 0.059(10) 0.081(12) -0.037(9) 0.000(10) -0.023(9)
C13 0.075(13) 0.071(13) 0.14(2) -0.051(13) 0.020(13) -0.010(11)
C14 0.047(11) 0.140(19) 0.126(18) -0.070(16) 0.020(11) -0.044(13)
C15 0.051(10) 0.092(13) 0.099(14) -0.047(11) -0.009(9) -0.028(10)
C16 0.09(2) 0.06(2) 0.051(19) -0.018(16) -0.008(17) -0.030(19)
C17 0.037(16) 0.053(18) 0.057(19) -0.031(15) 0.018(14) -0.009(14)
C18 0.085(12) 0.120(13) 0.032(8) -0.021(8) -0.004(7) -0.038(11)
C19 0.074(11) 0.041(9) 0.034(8) -0.010(7) 0.001(8) -0.016(8)
C20 0.090(13) 0.058(10) 0.066(12) -0.006(9) -0.016(10) -0.027(10)
C21 0.146(19) 0.093(14) 0.058(12) 0.002(10) -0.001(12) -0.075(14)
C22 0.14(2) 0.100(17) 0.086(17) -0.012(13) 0.003(14) -0.061(16)
C23 0.122(18) 0.104(17) 0.056(13) -0.002(12) -0.019(12) -0.008(15)
C24 0.135(19) 0.104(17) 0.070(14) -0.013(12) -0.016(13) -0.040(15)
C25 0.055(12) 0.060(12) 0.048(11) -0.005(9) 0.017(9) 0.001(10)
C26 0.055(12) 0.060(12) 0.048(11) -0.005(9) 0.017(9) 0.001(10)
C27 0.055(12) 0.060(12) 0.048(11) -0.005(9) 0.017(9) 0.001(10)

loop_
_atom_type_symbol
_atom_type_description
_atom_type_scat_dispersion_real
_atom_type_scat_dispersion_imag
_atom_type_scat_source
C C 0.0033 0.0016 'International Tables Vol C Tables 4.2.6.8 and 6.1.1.4'
H H 0.0000 0.0000 'International Tables Vol C Tables 4.2.6.8 and 6.1.1.4'
O O 0.0106 0.0060 'International Tables Vol C Tables 4.2.6.8 and 6.1.1.4'
P P 0.1023 0.0942 'International Tables Vol C Tables 4.2.6.8 and 6.1.1.4'
Mn Mn 0.3368 0.7283 'International Tables Vol C Tables 4.2.6.8 and 6.1.1.4'
Fe Fe 0.3463 0.8444 'International Tables Vol C Tables 4.2.6.8 and 6.1.1.4'
Cu Cu 0.3201 1.2651 'International Tables Vol C Tables 4.2.6.8 and 6.1.1.4'

loop_
_geom_angle_atom_site_label_1
_geom_angle_atom_site_label_2
_geom_angle_atom_site_label_3
_geom_angle
_geom_angle_site_symmetry_1
_geom_angle_site_symmetry_3
_geom_angle_publ_flag
O1 Cu1 Cu1 82.6(3) . 2_566 ?
O1 Cu1 O2 168.5(4) . . ?
O1 Cu1 O5 93.8(4) . . ?
O2 Cu1 Cu1 85.8(3) . 2_566 ?
O2 Cu1 O5 97.7(4) . . ?
O3 Cu1 Cu1 84.4(3) . 2_566 ?
O3 Cu1 O1 88.9(4) . . ?
O3 Cu1 O2 89.6(4) . . ?
O3 Cu1 O5 96.0(4) . . ?
O4 Cu1 Cu1 83.7(3) . 2_566 ?
O4 Cu1 O1 91.4(4) . . ?
O4 Cu1 O2 87.7(4) . . ?
O4 Cu1 O3 167.9(4) . . ?
O4 Cu1 O5 96.0(4) . . ?
O5 Cu1 Cu1 176.5(3) . 2_566 ?
C1 Fe1 C1 180.0 . 2_576 ?
C1 Fe1 C2 137.8(6) . 2_576 ?
C1 Fe1 C2 137.8(6) 2_576 . ?
C1 Fe1 C2 42.2(6) 2_576 2_576 ?
C1 Fe1 C2 42.2(6) . . ?
C1 Fe1 C3 109.5(6) . 2_576 ?
C1 Fe1 C3 70.5(6) . . ?
C1 Fe1 C3 109.5(6) 2_576 . ?
C1 Fe1 C3 70.5(6) 2_576 2_576 ?
C1 Fe1 C4 69.2(6) . . ?
C1 Fe1 C4 69.2(6) 2_576 2_576 ?
C1 Fe1 C4 110.8(6) . 2_576 ?
C1 Fe1 C4 110.8(6) 2_576 . ?
C2 Fe1 C2 180.0(11) 2_576 . ?
C2 Fe1 C3 139.1(6) 2_576 . ?
C2 Fe1 C3 40.9(6) 2_576 2_576 ?
C2 Fe1 C3 40.9(6) . . ?
C2 Fe1 C3 139.1(6) . 2_576 ?
C3 Fe1 C3 180.0 2_576 . ?
C4 Fe1 C2 111.5(6) 2_576 . ?
C4 Fe1 C2 68.5(6) . . ?
C4 Fe1 C2 68.5(6) 2_576 2_576 ?
C4 Fe1 C2 111.5(6) . 2_576 ?
C4 Fe1 C3 138.8(7) . 2_576 ?
C4 Fe1 C3 41.2(7) . . ?
C4 Fe1 C3 138.8(7) 2_576 . ?
C4 Fe1 C3 41.2(7) 2_576 2_576 ?
C4 Fe1 C4 180.0 . 2_576 ?
C5 Fe1 C1 41.0(5) 2_576 2_576 ?
C5 Fe1 C1 41.0(5) . . ?
C5 Fe1 C1 139.0(5) 2_576 . ?
C5 Fe1 C1 139.0(5) . 2_576 ?
C5 Fe1 C2 69.6(6) . . ?
C5 Fe1 C2 69.6(6) 2_576 2_576 ?
C5 Fe1 C2 110.4(6) 2_576 . ?
C5 Fe1 C2 110.4(6) . 2_576 ?
C5 Fe1 C3 109.8(7) . 2_576 ?
C5 Fe1 C3 109.8(7) 2_576 . ?
C5 Fe1 C3 70.2(7) 2_576 2_576 ?
C5 Fe1 C3 70.2(7) . . ?
C5 Fe1 C4 41.3(7) 2_576 2_576 ?
C5 Fe1 C4 138.7(7) . 2_576 ?
C5 Fe1 C4 138.7(7) 2_576 . ?
C5 Fe1 C4 41.3(7) . . ?
C5 Fe1 C5 180.0 2_576 . ?
C11 Mn1 C15 37.3(6) . . ?
C12 Mn1 C11 39.2(6) . . ?
C12 Mn1 C15 64.9(6) . . ?
C13 Mn1 C11 65.2(7) . . ?
C13 Mn1 C12 39.5(6) . . ?
C13 Mn1 C15 65.3(8) . . ?
C14 Mn1 C11 63.2(6) . . ?
C14 Mn1 C12 64.3(7) . . ?
C14 Mn1 C13 38.1(7) . . ?
C14 Mn1 C15 38.7(6) . . ?
C16 Mn1 C11 106.1(10) . . ?
C16 Mn1 C12 144.8(10) . . ?
C16 Mn1 C13 148.6(12) . . ?
C16 Mn1 C14 110.5(11) . . ?
C16 Mn1 C15 89.3(10) . . ?
C17 Mn1 C11 159.2(10) . . ?
C17 Mn1 C12 123.9(10) . . ?
C17 Mn1 C13 94.1(11) . . ?
C17 Mn1 C14 100.3(10) . . ?
C17 Mn1 C15 134.5(10) . . ?
C17 Mn1 C16 91.2(13) . . ?
C17 Mn1 C18 91.4(10) . . ?
C18 Mn1 C11 99.6(6) . . ?
C18 Mn1 C12 91.1(8) . . ?
C18 Mn1 C13 119.9(9) . . ?
C18 Mn1 C14 155.3(8) . . ?
C18 Mn1 C15 134.0(7) . . ?
C18 Mn1 C16 90.8(12) . . ?
C20 Mn2 C23 64.9(7) . . ?
C20 Mn2 C24 40.3(7) . . ?
C21 Mn2 C20 37.6(6) . . ?
C21 Mn2 C23 65.2(9) . . ?
C21 Mn2 C24 65.8(8) . . ?
C22 Mn2 C20 64.3(8) . . ?
C22 Mn2 C21 39.5(7) . . ?
C22 Mn2 C23 38.1(8) . . ?
C22 Mn2 C24 64.7(9) . . ?
C24 Mn2 C23 38.4(7) . . ?
C25 Mn2 C20 94.9(11) . . ?
C25 Mn2 C21 125.2(12) . . ?
C25 Mn2 C22 158.5(12) . . ?
C25 Mn2 C23 130.0(14) . . ?
C25 Mn2 C24 96.3(12) . . ?
C25 Mn2 C26 86.3(15) . . ?
C25 Mn2 C27 93.6(15) . . ?
C26 Mn2 C20 115.5(12) . . ?
C26 Mn2 C21 93.0(13) . . ?
C26 Mn2 C22 106.8(13) . . ?
C26 Mn2 C23 143.5(13) . . ?
C26 Mn2 C24 155.8(13) . . ?
C26 Mn2 C27 90.0(15) . . ?
C27 Mn2 C20 153.5(12) . . ?
C27 Mn2 C21 141.2(11) . . ?
C27 Mn2 C22 103.1(11) . . ?
C27 Mn2 C23 90.6(11) . . ?
C27 Mn2 C24 113.8(13) . . ?
O5 P1 O6 116.0(6) . . ?
O5 P1 O7 114.6(6) . . ?
O5 P1 C1 112.3(7) . . ?
O6 P1 C1 104.2(7) . . ?
O7 P1 O6 101.0(6) . . ?
O7 P1 C1 107.6(6) . . ?
C10 O1 Cu1 124.3(10) . . ?
C10 O2 Cu1 120.3(9) 2_566 . ?
C19 O3 Cu1 121.0(9) . . ?
C19 O4 Cu1 122.3(9) 2_566 . ?
P1 O5 Cu1 170.2(7) . . ?
C6 O6 P1 122.0(18) . . ?
C8 O7 P1 112.3(14) . . ?
P1 C1 Fe1 125.1(7) . . ?
C2 C1 Fe1 69.0(8) . . ?
C2 C1 P1 122.6(10) . . ?
C5 C1 Fe1 69.5(9) . . ?
C5 C1 P1 130.4(13) . . ?
C5 C1 C2 107.0(14) . . ?
Fe1 C2 H2 125.5 . . ?
C1 C2 Fe1 68.8(8) . . ?
C1 C2 H2 125.5 . . ?
C3 C2 Fe1 69.6(8) . . ?
C3 C2 C1 108.8(15) . . ?
C3 C2 H2 125.5 . . ?
Fe1 C3 H3 126.7 . . ?
C2 C3 Fe1 69.5(9) . . ?
C2 C3 H3 126.7 . . ?
C2 C3 C4 106.7(16) . . ?
C4 C3 Fe1 69.3(9) . . ?
C4 C3 H3 126.7 . . ?
Fe1 C4 H4 125.2 . . ?
C3 C4 Fe1 69.5(9) . . ?
C3 C4 H4 125.2 . . ?
C3 C4 C5 109.6(14) . . ?
C5 C4 Fe1 69.2(9) . . ?
C5 C4 H4 125.2 . . ?
Fe1 C5 H5 126.1 . . ?
C1 C5 Fe1 69.5(8) . . ?
C1 C5 C4 107.9(14) . . ?
C1 C5 H5 126.1 . . ?
C4 C5 Fe1 69.5(10) . . ?
C4 C5 H5 126.1 . . ?
O6 C6 H6A 108.8 . . ?
O6 C6 H6B 108.8 . . ?
H6A C6 H6B 107.7 . . ?
C7 C6 O6 114(4) . . ?
C7 C6 H6A 108.8 . . ?
C7 C6 H6B 108.8 . . ?
C6 C7 H7A 109.5 . . ?
C6 C7 H7B 109.5 . . ?
C6 C7 H7C 109.5 . . ?
H7A C7 H7B 109.5 . . ?
H7A C7 H7C 109.5 . . ?
H7B C7 H7C 109.5 . . ?
O7 C8 H8A 111.8 . . ?
O7 C8 H8B 111.8 . . ?
H8A C8 H8B 109.5 . . ?
C9 C8 O7 100(2) . . ?
C9 C8 H8A 111.8 . . ?
C9 C8 H8B 111.8 . . ?
C8 C9 H9A 109.5 . . ?
C8 C9 H9B 109.5 . . ?
C8 C9 H9C 109.5 . . ?
H9A C9 H9B 109.5 . . ?
H9A C9 H9C 109.5 . . ?
H9B C9 H9C 109.5 . . ?
O1 C10 C11 114.8(14) . . ?
O2 C10 O1 126.8(14) 2_566 . ?
O2 C10 C11 118.3(14) 2_566 . ?
C10 C11 Mn1 119.9(10) . . ?
C12 C11 Mn1 69.2(9) . . ?
C12 C11 C10 123.6(14) . . ?
C15 C11 Mn1 71.9(10) . . ?
C15 C11 C10 126.5(16) . . ?
C15 C11 C12 109.6(14) . . ?
Mn1 C12 H12 126.6 . . ?
C11 C12 Mn1 71.7(9) . . ?
C11 C12 H12 126.6 . . ?
C13 C12 Mn1 69.9(11) . . ?
C13 C12 C11 106.7(16) . . ?
C13 C12 H12 126.6 . . ?
Mn1 C13 H13 126.7 . . ?
C12 C13 Mn1 70.6(10) . . ?
C12 C13 H13 126.7 . . ?
C14 C13 Mn1 70.8(12) . . ?
C14 C13 C12 106.5(17) . . ?
C14 C13 H13 126.7 . . ?
Mn1 C14 H14 124.4 . . ?
C13 C14 Mn1 71.0(12) . . ?
C13 C14 H14 124.4 . . ?
C13 C14 C15 111.3(15) . . ?
C15 C14 Mn1 72.9(11) . . ?
C15 C14 H14 124.4 . . ?
Mn1 C15 H15 127.0 . . ?
C11 C15 Mn1 70.8(9) . . ?
C11 C15 C14 105.9(15) . . ?
C11 C15 H15 127.0 . . ?
C14 C15 Mn1 68.4(11) . . ?
C14 C15 H15 127.0 . . ?
O8 C16 Mn1 173(4) . . ?
O9 C17 Mn1 177(3) . . ?
O10 C18 Mn1 178.8(18) . . ?
O3 C19 O4 128.6(13) . 2_566 ?
O3 C19 C20 115.0(15) . . ?
O4 C19 C20 116.4(15) 2_566 . ?
C19 C20 Mn2 125.7(12) . . ?
C21 C20 Mn2 71.1(11) . . ?
C21 C20 C19 127.4(17) . . ?
C21 C20 C24 109.3(17) . . ?
C24 C20 Mn2 70.6(10) . . ?
C24 C20 C19 123.3(16) . . ?
Mn2 C21 H21 126.7 . . ?
C20 C21 Mn2 71.3(11) . . ?
C20 C21 H21 126.7 . . ?
C20 C21 C22 106.6(19) . . ?
C22 C21 Mn2 68.7(12) . . ?
C22 C21 H21 126.7 . . ?
Mn2 C22 H22 124.8 . . ?
C21 C22 Mn2 71.8(12) . . ?
C21 C22 H22 124.8 . . ?
C23 C22 Mn2 73.5(14) . . ?
C23 C22 C21 110.3(19) . . ?
C23 C22 H22 124.8 . . ?
Mn2 C23 H23 125.8 . . ?
C22 C23 Mn2 68.5(14) . . ?
C22 C23 H23 125.8 . . ?
C22 C23 C24 108(2) . . ?
C24 C23 Mn2 70.8(13) . . ?
C24 C23 H23 125.8 . . ?
Mn2 C24 H24 127.3 . . ?
C20 C24 Mn2 69.1(11) . . ?
C20 C24 H24 127.3 . . ?
C23 C24 Mn2 70.8(13) . . ?
C23 C24 C20 105(2) . . ?
C23 C24 H24 127.3 . . ?
O11 C25 Mn2 177(3) . . ?
O12 C26 Mn2 172(3) . . ?
O13 C27 Mn2 172(3) . . ?

loop_
_geom_bond_atom_site_label_1
_geom_bond_atom_site_label_2
_geom_bond_distance
_geom_bond_site_symmetry_2
_geom_bond_publ_flag
Cu1 Cu1 2.649(3) 2_566 ?
Cu1 O1 1.968(9) . ?
Cu1 O2 1.978(10) . ?
Cu1 O3 1.964(10) . ?
Cu1 O4 1.948(9) . ?
Cu1 O5 2.092(9) . ?
Fe1 C1 2.045(14) . ?
Fe1 C1 2.045(14) 2_576 ?
Fe1 C2 2.048(14) . ?
Fe1 C2 2.048(14) 2_576 ?
Fe1 C3 2.050(15) . ?
Fe1 C3 2.050(16) 2_576 ?
Fe1 C4 2.048(15) 2_576 ?
Fe1 C4 2.048(15) . ?
Fe1 C5 2.044(16) 2_576 ?
Fe1 C5 2.044(16) . ?
Mn1 C11 2.160(16) . ?
Mn1 C12 2.127(18) . ?
Mn1 C13 2.12(2) . ?
Mn1 C14 2.12(2) . ?
Mn1 C15 2.174(17) . ?
Mn1 C16 1.88(4) . ?
Mn1 C17 1.79(3) . ?
Mn1 C18 1.798(18) . ?
Mn2 C20 2.146(17) . ?
Mn2 C21 2.14(2) . ?
Mn2 C22 2.10(2) . ?
Mn2 C23 2.17(2) . ?
Mn2 C24 2.17(2) . ?
Mn2 C25 1.74(3) . ?
Mn2 C26 1.76(4) . ?
Mn2 C27 1.77(4) . ?
P1 O5 1.467(9) . ?
P1 O6 1.570(11) . ?
P1 O7 1.568(11) . ?
P1 C1 1.717(16) . ?
O1 C10 1.266(16) . ?
O2 C10 1.255(16) 2_566 ?
O3 C19 1.236(17) . ?
O4 C19 1.253(17) 2_566 ?
O6 C6 1.46(4) . ?
O7 C8 1.52(3) . ?
O8 C16 1.08(3) . ?
O9 C17 1.12(3) . ?
O10 C18 1.14(2) . ?
O11 C25 1.13(4) . ?
O12 C26 1.09(4) . ?
O13 C27 1.13(4) . ?
C1 C2 1.47(2) . ?
C1 C5 1.432(19) . ?
C2 H2 0.9800 . ?
C2 C3 1.43(2) . ?
C3 H3 0.9800 . ?
C3 C4 1.44(2) . ?
C4 H4 0.9800 . ?
C4 C5 1.44(2) . ?
C5 H5 0.9800 . ?
C6 H6A 0.9700 . ?
C6 H6B 0.9700 . ?
C6 C7 1.22(5) . ?
C7 H7A 0.9600 . ?
C7 H7B 0.9600 . ?
C7 H7C 0.9600 . ?
C8 H8A 0.9700 . ?
C8 H8B 0.9700 . ?
C8 C9 1.4499(11) . ?
C9 H9A 0.9600 . ?
C9 H9B 0.9600 . ?
C9 H9C 0.9600 . ?
C10 O2 1.255(16) 2_566 ?
C10 C11 1.46(2) . ?
C11 C12 1.44(2) . ?
C11 C15 1.39(2) . ?
C12 H12 0.9800 . ?
C12 C13 1.43(2) . ?
C13 H13 0.9800 . ?
C13 C14 1.38(3) . ?
C14 H14 0.9800 . ?
C14 C15 1.42(2) . ?
C15 H15 0.9800 . ?
C19 O4 1.253(17) 2_566 ?
C19 C20 1.49(2) . ?
C20 C21 1.38(2) . ?
C20 C24 1.49(3) . ?
C21 H21 0.9800 . ?
C21 C22 1.43(3) . ?
C22 H22 0.9800 . ?
C22 C23 1.39(3) . ?
C23 H23 0.9800 . ?
C23 C24 1.43(3) . ?
C24 H24 0.9800 . ?

loop_
_geom_torsion_atom_site_label_1
_geom_torsion_atom_site_label_2
_geom_torsion_atom_site_label_3
_geom_torsion_atom_site_label_4
_geom_torsion
_geom_torsion_site_symmetry_1
_geom_torsion_site_symmetry_2
_geom_torsion_site_symmetry_3
_geom_torsion_site_symmetry_4
_geom_torsion_publ_flag
Cu1 O1 C10 O2 -3(2) . . . 2_566 ?
Cu1 O1 C10 C11 172.4(9) . . . . ?
Cu1 O3 C19 O4 -1(2) . . . 2_566 ?
Cu1 O3 C19 C20 -179.3(10) . . . . ?
Fe1 C1 C2 C3 -58.1(10) . . . . ?
Fe1 C1 C5 C4 59.1(10) . . . . ?
Fe1 C2 C3 C4 -59.6(10) . . . . ?
Fe1 C3 C4 C5 -57.7(10) . . . . ?
Fe1 C4 C5 C1 -59.1(10) . . . . ?
Mn1 C11 C12 C13 61.5(13) . . . . ?
Mn1 C11 C15 C14 -59.8(13) . . . . ?
Mn1 C12 C13 C14 62.2(15) . . . . ?
Mn1 C13 C14 C15 62.1(16) . . . . ?
Mn1 C14 C15 C11 61.3(12) . . . . ?
Mn2 C20 C21 C22 -59.9(15) . . . . ?
Mn2 C20 C24 C23 62.0(14) . . . . ?
Mn2 C21 C22 C23 -63.8(17) . . . . ?
Mn2 C22 C23 C24 -59.7(16) . . . . ?
Mn2 C23 C24 C20 -60.9(14) . . . . ?
P1 O6 C6 C7 88(4) . . . . ?
P1 O7 C8 C9 -132.2(19) . . . . ?
P1 C1 C2 Fe1 -119.0(10) . . . . ?
P1 C1 C2 C3 -177.2(10) . . . . ?
P1 C1 C5 Fe1 119.1(13) . . . . ?
P1 C1 C5 C4 178.3(11) . . . . ?
O1 C10 C11 Mn1 -92.6(14) . . . . ?
O1 C10 C11 C12 -176.3(14) . . . . ?
O1 C10 C11 C15 -4(2) . . . . ?
O2 C10 C11 Mn1 83.6(16) 2_566 . . . ?
O2 C10 C11 C12 0(2) 2_566 . . . ?
O2 C10 C11 C15 172.4(15) 2_566 . . . ?
O3 C19 C20 Mn2 -103.6(16) . . . . ?
O3 C19 C20 C21 -11(3) . . . . ?
O3 C19 C20 C24 167.4(16) . . . . ?
O4 C19 C20 Mn2 77.8(17) 2_566 . . . ?
O4 C19 C20 C21 170.6(18) 2_566 . . . ?
O4 C19 C20 C24 -11(2) 2_566 . . . ?
O5 P1 O6 C6 -41(2) . . . . ?
O5 P1 O7 C8 -41.8(15) . . . . ?
O5 P1 C1 Fe1 -62.2(11) . . . . ?
O5 P1 C1 C2 23.8(14) . . . . ?
O5 P1 C1 C5 -154.2(13) . . . . ?
O6 P1 O7 C8 -167.2(14) . . . . ?
O6 P1 C1 Fe1 64.2(10) . . . . ?
O6 P1 C1 C2 150.2(11) . . . . ?
O6 P1 C1 C5 -27.8(15) . . . . ?
O7 P1 O6 C6 83(2) . . . . ?
O7 P1 C1 Fe1 170.8(8) . . . . ?
O7 P1 C1 C2 -103.2(12) . . . . ?
O7 P1 C1 C5 78.8(14) . . . . ?
C1 P1 O6 C6 -165(2) . . . . ?
C1 P1 O7 C8 83.9(14) . . . . ?
C1 C2 C3 Fe1 57.7(10) . . . . ?
C1 C2 C3 C4 -2.0(16) . . . . ?
C2 C1 C5 Fe1 -59.1(9) . . . . ?
C2 C1 C5 C4 0.0(15) . . . . ?
C2 C3 C4 Fe1 59.7(10) . . . . ?
C2 C3 C4 C5 2.0(17) . . . . ?
C3 C4 C5 Fe1 57.8(11) . . . . ?
C3 C4 C5 C1 -1.3(17) . . . . ?
C5 C1 C2 Fe1 59.4(9) . . . . ?
C5 C1 C2 C3 1.2(16) . . . . ?
C10 C11 C12 Mn1 112.8(15) . . . . ?
C10 C11 C12 C13 174.3(15) . . . . ?
C10 C11 C15 Mn1 -114.3(16) . . . . ?
C10 C11 C15 C14 -174.0(16) . . . . ?
C11 C12 C13 Mn1 -62.6(12) . . . . ?
C11 C12 C13 C14 0(2) . . . . ?
C12 C11 C15 Mn1 59.1(12) . . . . ?
C12 C11 C15 C14 -1(2) . . . . ?
C12 C13 C14 Mn1 -62.0(13) . . . . ?
C12 C13 C14 C15 0(3) . . . . ?
C13 C14 C15 Mn1 -61.0(16) . . . . ?
C13 C14 C15 C11 0(2) . . . . ?
C15 C11 C12 Mn1 -60.8(13) . . . . ?
C15 C11 C12 C13 1(2) . . . . ?
C19 C20 C21 Mn2 -121.0(18) . . . . ?
C19 C20 C21 C22 179.1(18) . . . . ?
C19 C20 C24 Mn2 120.6(17) . . . . ?
C19 C20 C24 C23 -177.4(17) . . . . ?
C20 C21 C22 Mn2 61.5(15) . . . . ?
C20 C21 C22 C23 -2(3) . . . . ?
C21 C20 C24 Mn2 -60.9(14) . . . . ?
C21 C20 C24 C23 1(2) . . . . ?
C21 C22 C23 Mn2 62.8(16) . . . . ?
C21 C22 C23 C24 3(3) . . . . ?
C22 C23 C24 Mn2 58.3(17) . . . . ?
C22 C23 C24 C20 -3(2) . . . . ?
C24 C20 C21 Mn2 60.5(14) . . . . ?
C24 C20 C21 C22 1(2) . . . . ?
